data_1542866
loop_
_publ_author_name
'Hlina, Johann'
'Zitz, Rainer'
'Wagner, Harald'
'Stella, Filippo'
'Baumgartner, Judith'
'Marschner, Christoph'

_publ_section_title
;
 \s-Bond electron delocalization of branched oligogermanes and germanium
 containing oligosilanes
;
_journal_name_full 'Inorganica Chimica Acta'
_journal_page_first 120
_journal_page_last 133
_journal_paper_doi 10.1016/j.ica.2014.07.005
_journal_volume 422
_journal_year 2014
_chemical_formula_sum 'C20 H60 Ge3 Si6'
_chemical_formula_weight 686.99
_chemical_name_systematic
;
 ?
;
_space_group_IT_number 15
_symmetry_cell_setting monoclinic
_symmetry_space_group_name_Hall '-C 2yc'
_symmetry_space_group_name_H-M 'C 1 2/c 1'
_atom_sites_solution_hydrogens geom
_atom_sites_solution_primary direct
_atom_sites_solution_secondary difmap
_audit_creation_method SHELXL-97
_cell_angle_alpha 90.00
_cell_angle_beta 106.44(3)
_cell_angle_gamma 90.00
_cell_formula_units_Z 4
_cell_length_a 16.971(3)
_cell_length_b 9.1675(18)
_cell_length_c 24.282(5)
_cell_measurement_reflns_used 3855
_cell_measurement_temperature 100(2)
_cell_measurement_theta_max 52.468
_cell_measurement_theta_min 5.102
_cell_volume 3623.4(13)
_computing_cell_refinement 'Bruker XSCANS'
_computing_data_collection 'Bruker XSCANS'
_computing_data_reduction 'Bruker SHELXTL'
_computing_molecular_graphics 'Bruker SHELXTL'
_computing_publication_material 'Bruker SHELXTL'
_computing_structure_refinement 'SHELXL-97 (Sheldrick, 1997)'
_computing_structure_solution 'SHELXS-97 (Sheldrick, 1990)'
_diffrn_ambient_temperature 100(2)
_diffrn_measured_fraction_theta_full 0.968
_diffrn_measured_fraction_theta_max 0.968
_diffrn_measurement_device_type 'SMART APEX'
_diffrn_measurement_method '\w scans'
_diffrn_radiation_monochromator graphite
_diffrn_radiation_source 'fine-focus sealed tube'
_diffrn_radiation_type MoK\a
_diffrn_radiation_wavelength 0.71073
_diffrn_reflns_av_R_equivalents 0.0844
_diffrn_reflns_av_sigmaI/netI 0.1038
_diffrn_reflns_limit_h_max 18
_diffrn_reflns_limit_h_min -20
_diffrn_reflns_limit_k_max 11
_diffrn_reflns_limit_k_min -10
_diffrn_reflns_limit_l_max 29
_diffrn_reflns_limit_l_min -30
_diffrn_reflns_number 9481
_diffrn_reflns_theta_full 26.35
_diffrn_reflns_theta_max 26.35
_diffrn_reflns_theta_min 1.75
_exptl_absorpt_coefficient_mu 2.679
_exptl_absorpt_correction_T_max 0.6894
_exptl_absorpt_correction_T_min 0.4628
_exptl_absorpt_correction_type multi-scan
_exptl_absorpt_process_details SADABS
_exptl_crystal_colour colorless
_exptl_crystal_density_diffrn 1.259
_exptl_crystal_density_method 'not measured'
_exptl_crystal_description blocks
_exptl_crystal_F_000 1440
_exptl_crystal_size_max 0.34
_exptl_crystal_size_mid 0.30
_exptl_crystal_size_min 0.15
_refine_diff_density_max 0.908
_refine_diff_density_min -0.742
_refine_diff_density_rms 0.126
_refine_ls_extinction_method none
_refine_ls_goodness_of_fit_ref 0.926
_refine_ls_hydrogen_treatment constr
_refine_ls_matrix_type full
_refine_ls_number_parameters 167
_refine_ls_number_reflns 3575
_refine_ls_number_restraints 0
_refine_ls_restrained_S_all 0.926
_refine_ls_R_factor_all 0.0944
_refine_ls_R_factor_gt 0.0566
_refine_ls_shift/su_max 0.000
_refine_ls_shift/su_mean 0.000
_refine_ls_structure_factor_coef Fsqd
_refine_ls_weighting_details 'calc w=1/[\s^2^(Fo^2^)+(0.0686P)^2^+0.0000P] where P=(Fo^2^+2Fc^2^)/3'
_refine_ls_weighting_scheme calc
_refine_ls_wR_factor_gt 0.1166
_refine_ls_wR_factor_ref 0.1271
_reflns_number_gt 2438
_reflns_number_total 3575
_reflns_threshold_expression >2sigma(I)
_cod_data_source_file all.cif
_cod_data_source_block 12_649j
_cod_depositor_comments
;
The following automatic conversions were performed:

'_symmetry_cell_setting' value 'Monoclinic' changed to 'monoclinic'
according to the built-in table from CIF Core dictionary named
'cif_core.dic' version 2.4.1 from 2010-06-29.

Automatic conversion script
Id: cif_fix_values 4287 2015-11-16 14:04:37Z antanas 
;
_cod_original_cell_volume 3623.6(13)
_cod_original_sg_symbol_H-M C2/c
_cod_database_code 1542866

loop_
_symmetry_equiv_pos_as_xyz
'x, y, z'
'-x, y, -z+1/2'
'x+1/2, y+1/2, z'
'-x+1/2, y+1/2, -z+1/2'
'-x, -y, -z'
'x, -y, z-1/2'
'-x+1/2, -y+1/2, -z'
'x+1/2, -y+1/2, z-1/2'

loop_
_atom_site_label
_atom_site_type_symbol
_atom_site_fract_x
_atom_site_fract_y
_atom_site_fract_z
_atom_site_U_iso_or_equiv
_atom_site_adp_type
_atom_site_occupancy
_atom_site_symmetry_multiplicity
_atom_site_calc_flag
_atom_site_refinement_flags
_atom_site_disorder_assembly
_atom_site_disorder_group
C4 C -0.1121(8) -0.0677(13) 0.3342(7) 0.038(3) Uani 0.492(8) 1 d P A 1
H4A H -0.1560 -0.1099 0.3481 0.056 Uiso 0.492(8) 1 calc PR A 1
H4B H -0.0634 -0.1304 0.3455 0.056 Uiso 0.492(8) 1 calc PR A 1
H4C H -0.1308 -0.0598 0.2922 0.056 Uiso 0.492(8) 1 calc PR A 1
C5 C -0.1690(7) 0.2435(13) 0.3469(5) 0.035(3) Uani 0.492(8) 1 d P A 1
H5A H -0.1900 0.2490 0.3050 0.053 Uiso 0.492(8) 1 calc PR A 1
H5B H -0.1499 0.3401 0.3623 0.053 Uiso 0.492(8) 1 calc PR A 1
H5C H -0.2129 0.2107 0.3629 0.053 Uiso 0.492(8) 1 calc PR A 1
C6 C -0.0571(7) 0.0820(13) 0.4479(5) 0.035(3) Uani 0.492(8) 1 d P A 1
H6A H -0.0503 0.1754 0.4684 0.053 Uiso 0.492(8) 1 calc PR A 1
H6B H -0.0055 0.0269 0.4598 0.053 Uiso 0.492(8) 1 calc PR A 1
H6C H -0.1009 0.0258 0.4569 0.053 Uiso 0.492(8) 1 calc PR A 1
C44 C -0.0814(7) -0.0769(12) 0.3798(6) 0.033(3) Uani 0.508(8) 1 d P A 2
H44A H -0.1279 -0.1056 0.3938 0.050 Uiso 0.508(8) 1 calc PR A 2
H44B H -0.0298 -0.1009 0.4087 0.050 Uiso 0.508(8) 1 calc PR A 2
H44C H -0.0842 -0.1295 0.3441 0.050 Uiso 0.508(8) 1 calc PR A 2
C55 C -0.1864(7) 0.1522(14) 0.3043(5) 0.040(3) Uani 0.508(8) 1 d P A 2
H55A H -0.2333 0.1120 0.3152 0.060 Uiso 0.508(8) 1 calc PR A 2
H55B H -0.1822 0.1047 0.2691 0.060 Uiso 0.508(8) 1 calc PR A 2
H55C H -0.1941 0.2574 0.2977 0.060 Uiso 0.508(8) 1 calc PR A 2
C66 C -0.1083(7) 0.2136(13) 0.4288(5) 0.040(3) Uani 0.508(8) 1 d P A 2
H66A H -0.1119 0.3189 0.4216 0.060 Uiso 0.508(8) 1 calc PR A 2
H66B H -0.0641 0.1936 0.4639 0.060 Uiso 0.508(8) 1 calc PR A 2
H66C H -0.1605 0.1781 0.4334 0.060 Uiso 0.508(8) 1 calc PR A 2
Ge1 Ge 0.03280(3) 0.21346(5) 0.34367(2) 0.02172(18) Uani 1 1 d . A .
Ge2 Ge 0.0000 0.33746(8) 0.2500 0.0292(2) Uani 1 2 d S . .
Si1 Si 0.08783(9) 0.39891(16) 0.41387(7) 0.0312(4) Uani 1 1 d . . .
Si2 Si -0.08570(9) 0.11757(15) 0.36608(7) 0.0262(4) Uani 1 1 d . . .
Si3 Si 0.13675(9) 0.03275(15) 0.35536(7) 0.0262(4) Uani 1 1 d . . .
C1 C 0.0129(5) 0.5503(9) 0.4087(5) 0.115(4) Uani 1 1 d . . .
H1A H -0.0354 0.5139 0.4189 0.172 Uiso 1 1 calc R . .
H1B H -0.0039 0.5878 0.3693 0.172 Uiso 1 1 calc R . .
H1C H 0.0387 0.6287 0.4351 0.172 Uiso 1 1 calc R . .
C2 C 0.1834(4) 0.4813(8) 0.4057(3) 0.063(2) Uani 1 1 d . . .
H2A H 0.2038 0.5542 0.4359 0.094 Uiso 1 1 calc R . .
H2B H 0.1721 0.5282 0.3680 0.094 Uiso 1 1 calc R . .
H2C H 0.2250 0.4051 0.4089 0.094 Uiso 1 1 calc R . .
C3 C 0.1147(5) 0.3243(9) 0.4876(3) 0.080(3) Uani 1 1 d . . .
H3A H 0.1489 0.2373 0.4898 0.120 Uiso 1 1 calc R . .
H3B H 0.0643 0.2983 0.4975 0.120 Uiso 1 1 calc R . .
H3C H 0.1450 0.3979 0.5147 0.120 Uiso 1 1 calc R . .
C7 C 0.1652(4) -0.0438(8) 0.4286(3) 0.062(2) Uani 1 1 d . A .
H7A H 0.1175 -0.0931 0.4354 0.092 Uiso 1 1 calc R . .
H7B H 0.1831 0.0351 0.4566 0.092 Uiso 1 1 calc R . .
H7C H 0.2100 -0.1140 0.4328 0.092 Uiso 1 1 calc R . .
C8 C 0.2304(5) 0.1135(9) 0.3429(5) 0.121(5) Uani 1 1 d . A .
H8A H 0.2459 0.2014 0.3665 0.181 Uiso 1 1 calc R . .
H8B H 0.2195 0.1393 0.3023 0.181 Uiso 1 1 calc R . .
H8C H 0.2754 0.0426 0.3534 0.181 Uiso 1 1 calc R . .
C9 C 0.1014(4) -0.1246(7) 0.3064(3) 0.073(3) Uani 1 1 d . A .
H9A H 0.1484 -0.1873 0.3070 0.110 Uiso 1 1 calc R . .
H9B H 0.0767 -0.0889 0.2673 0.110 Uiso 1 1 calc R . .
H9C H 0.0606 -0.1806 0.3192 0.110 Uiso 1 1 calc R . .
C10 C 0.0932(4) 0.4683(6) 0.2513(3) 0.0533(19) Uani 1 1 d . . .
H10A H 0.0871 0.5064 0.2126 0.080 Uiso 1 1 calc R . .
H10B H 0.1448 0.4137 0.2643 0.080 Uiso 1 1 calc R . .
H10C H 0.0939 0.5496 0.2777 0.080 Uiso 1 1 calc R . .

loop_
_atom_site_aniso_label
_atom_site_aniso_U_11
_atom_site_aniso_U_22
_atom_site_aniso_U_33
_atom_site_aniso_U_23
_atom_site_aniso_U_13
_atom_site_aniso_U_12
C4 0.039(8) 0.029(7) 0.057(10) 0.000(7) 0.033(7) -0.010(5)
C5 0.032(6) 0.040(8) 0.040(8) 0.010(6) 0.022(6) 0.017(5)
C6 0.032(6) 0.050(8) 0.033(7) 0.013(6) 0.023(5) -0.004(5)
C44 0.024(6) 0.037(7) 0.045(9) 0.006(6) 0.021(6) -0.004(5)
C55 0.040(5) 0.052(6) 0.037(6) 0.009(5) 0.024(4) 0.007(4)
C66 0.040(5) 0.052(6) 0.037(6) 0.009(5) 0.024(4) 0.007(4)
Ge1 0.0326(3) 0.0124(3) 0.0258(3) 0.0003(2) 0.0172(2) -0.0016(2)
Ge2 0.0580(6) 0.0105(4) 0.0276(5) 0.000 0.0258(4) 0.000
Si1 0.0419(9) 0.0200(8) 0.0386(10) -0.0092(7) 0.0226(8) -0.0084(6)
Si2 0.0336(8) 0.0210(8) 0.0290(9) 0.0030(6) 0.0170(7) -0.0036(6)
Si3 0.0300(8) 0.0180(8) 0.0354(10) -0.0032(6) 0.0169(7) -0.0017(6)
C1 0.076(6) 0.075(6) 0.164(11) -0.093(7) -0.013(6) 0.025(5)
C2 0.063(5) 0.086(6) 0.041(4) -0.004(4) 0.018(4) -0.044(4)
C3 0.129(7) 0.078(6) 0.035(4) -0.014(4) 0.026(5) -0.072(5)
C7 0.052(4) 0.088(6) 0.041(4) 0.007(4) 0.007(3) 0.042(4)
C8 0.092(6) 0.048(5) 0.276(14) 0.034(7) 0.139(8) 0.016(4)
C9 0.066(5) 0.055(5) 0.069(5) -0.038(4) -0.027(4) 0.041(4)
C10 0.106(6) 0.029(4) 0.035(4) -0.006(3) 0.037(4) -0.037(3)

loop_
_atom_type_symbol
_atom_type_description
_atom_type_scat_dispersion_real
_atom_type_scat_dispersion_imag
_atom_type_scat_source
C C 0.0033 0.0016 'International Tables Vol C Tables 4.2.6.8 and 6.1.1.4'
H H 0.0000 0.0000 'International Tables Vol C Tables 4.2.6.8 and 6.1.1.4'
Si Si 0.0817 0.0704 'International Tables Vol C Tables 4.2.6.8 and 6.1.1.4'
Ge Ge 0.1547 1.8001 'International Tables Vol C Tables 4.2.6.8 and 6.1.1.4'

loop_
_geom_angle_atom_site_label_1
_geom_angle_atom_site_label_2
_geom_angle_atom_site_label_3
_geom_angle
_geom_angle_site_symmetry_1
_geom_angle_site_symmetry_3
Si3 Ge1 Si2 111.07(5) . .
Si3 Ge1 Si1 106.39(6) . .
Si2 Ge1 Si1 106.36(6) . .
Si3 Ge1 Ge2 113.46(5) . .
Si2 Ge1 Ge2 113.25(5) . .
Si1 Ge1 Ge2 105.65(5) . .
C10 Ge2 C10 105.4(4) . 2
C10 Ge2 Ge1 107.1(2) . .
C10 Ge2 Ge1 105.41(18) 2 .
C10 Ge2 Ge1 105.41(18) . 2
C10 Ge2 Ge1 107.1(2) 2 2
Ge1 Ge2 Ge1 125.00(4) . 2
C2 Si1 C3 105.7(3) . .
C2 Si1 C1 106.9(4) . .
C3 Si1 C1 108.5(5) . .
C2 Si1 Ge1 113.0(2) . .
C3 Si1 Ge1 111.4(2) . .
C1 Si1 Ge1 111.0(2) . .
C5 Si2 C44 132.3(5) . .
C5 Si2 C4 113.7(6) . .
C44 Si2 C4 34.3(5) . .
C5 Si2 C66 65.3(5) . .
C44 Si2 C66 108.5(6) . .
C4 Si2 C66 132.7(5) . .
C5 Si2 C6 109.1(5) . .
C44 Si2 C6 70.2(6) . .
C4 Si2 C6 103.5(6) . .
C66 Si2 C6 45.6(5) . .
C5 Si2 C55 40.3(5) . .
C44 Si2 C55 106.4(6) . .
C4 Si2 C55 77.0(6) . .
C66 Si2 C55 102.1(5) . .
C6 Si2 C55 136.6(5) . .
C5 Si2 Ge1 111.0(4) . .
C44 Si2 Ge1 114.2(3) . .
C4 Si2 Ge1 111.0(3) . .
C66 Si2 Ge1 112.8(4) . .
C6 Si2 Ge1 108.2(3) . .
C55 Si2 Ge1 112.0(3) . .
C7 Si3 C8 107.9(4) . .
C7 Si3 C9 105.7(4) . .
C8 Si3 C9 110.0(4) . .
C7 Si3 Ge1 111.2(2) . .
C8 Si3 Ge1 110.1(2) . .
C9 Si3 Ge1 111.76(19) . .

loop_
_geom_bond_atom_site_label_1
_geom_bond_atom_site_label_2
_geom_bond_distance
_geom_bond_site_symmetry_2
C4 Si2 1.867(12) .
C5 Si2 1.782(10) .
C6 Si2 1.934(11) .
C44 Si2 1.811(11) .
C55 Si2 1.954(11) .
C66 Si2 1.890(11) .
Ge1 Si3 2.3779(15) .
Ge1 Si2 2.3943(15) .
Ge1 Si1 2.4014(16) .
Ge1 Ge2 2.4616(8) .
Ge2 C10 1.979(6) .
Ge2 C10 1.979(6) 2
Ge2 Ge1 2.4616(8) 2
Si1 C2 1.850(6) .
Si1 C3 1.849(7) .
Si1 C1 1.862(7) .
Si3 C7 1.845(7) .
Si3 C8 1.854(7) .
Si3 C9 1.857(6) .

loop_
_geom_torsion_atom_site_label_1
_geom_torsion_atom_site_label_2
_geom_torsion_atom_site_label_3
_geom_torsion_atom_site_label_4
_geom_torsion
_geom_torsion_site_symmetry_1
_geom_torsion_site_symmetry_2
_geom_torsion_site_symmetry_3
_geom_torsion_site_symmetry_4
Si3 Ge1 Ge2 C10 -72.8(2) . . . .
Si2 Ge1 Ge2 C10 159.4(2) . . . .
Si1 Ge1 Ge2 C10 43.4(2) . . . .
Si3 Ge1 Ge2 C10 175.4(2) . . . 2
Si2 Ge1 Ge2 C10 47.5(2) . . . 2
Si1 Ge1 Ge2 C10 -68.5(2) . . . 2
Si3 Ge1 Ge2 Ge1 50.93(4) . . . 2
Si2 Ge1 Ge2 Ge1 -76.88(4) . . . 2
Si1 Ge1 Ge2 Ge1 167.10(4) . . . 2
Si3 Ge1 Si1 C2 58.9(3) . . . .
Si2 Ge1 Si1 C2 177.4(3) . . . .
Ge2 Ge1 Si1 C2 -62.0(3) . . . .
Si3 Ge1 Si1 C3 -59.9(3) . . . .
Si2 Ge1 Si1 C3 58.6(3) . . . .
Ge2 Ge1 Si1 C3 179.2(3) . . . .
Si3 Ge1 Si1 C1 179.0(4) . . . .
Si2 Ge1 Si1 C1 -62.5(4) . . . .
Ge2 Ge1 Si1 C1 58.1(4) . . . .
Si3 Ge1 Si2 C5 -171.1(4) . . . .
Si1 Ge1 Si2 C5 73.6(4) . . . .
Ge2 Ge1 Si2 C5 -42.0(4) . . . .
Si3 Ge1 Si2 C44 -6.6(5) . . . .
Si1 Ge1 Si2 C44 -122.0(5) . . . .
Ge2 Ge1 Si2 C44 122.4(5) . . . .
Si3 Ge1 Si2 C4 -43.7(5) . . . .
Si1 Ge1 Si2 C4 -159.1(5) . . . .
Ge2 Ge1 Si2 C4 85.3(5) . . . .
Si3 Ge1 Si2 C66 117.9(4) . . . .
Si1 Ge1 Si2 C66 2.5(4) . . . .
Ge2 Ge1 Si2 C66 -113.1(4) . . . .
Si3 Ge1 Si2 C6 69.2(4) . . . .
Si1 Ge1 Si2 C6 -46.1(4) . . . .
Ge2 Ge1 Si2 C6 -161.7(4) . . . .
Si3 Ge1 Si2 C55 -127.6(4) . . . .
Si1 Ge1 Si2 C55 117.0(4) . . . .
Ge2 Ge1 Si2 C55 1.4(4) . . . .
Si2 Ge1 Si3 C7 -56.3(3) . . . .
Si1 Ge1 Si3 C7 59.0(3) . . . .
Ge2 Ge1 Si3 C7 174.7(3) . . . .
Si2 Ge1 Si3 C8 -175.9(4) . . . .
Si1 Ge1 Si3 C8 -60.5(4) . . . .
Ge2 Ge1 Si3 C8 55.2(4) . . . .
Si2 Ge1 Si3 C9 61.5(3) . . . .
Si1 Ge1 Si3 C9 176.9(3) . . . .
Ge2 Ge1 Si3 C9 -67.4(3) . . . .
